data_4038934
loop_
_publ_author_name
'Hempe, Matthias'
'Harrison, Alastair K.'
'Ward, Jonathan S.'
'Batsanov, Andrei S.'
'Fox, Mark A.'
'Dias, Fernando B.'
'Bryce, Martin R.'

_publ_section_title
;
 Cyclophane Molecules Exhibiting Thermally Activated Delayed Fluorescence:
 Linking Donor Units to Influence Molecular Conformation
;
_journal_name_full 'The Journal of Organic Chemistry'
_journal_paper_doi 10.1021/acs.joc.0c02174
_journal_year 2020
_chemical_formula_moiety 'C44 H34 N2 O4 S3'
_chemical_formula_sum 'C44 H34 N2 O4 S3'
_chemical_formula_weight 750.91
_chemical_melting_point 393.7(15)
_space_group_crystal_system monoclinic
_space_group_IT_number 15
_space_group_name_Hall '-I 2ya'
_space_group_name_H-M_alt 'I 1 2/a 1'
_atom_sites_solution_hydrogens mixed
_atom_sites_solution_primary dual
_atom_sites_solution_secondary difmap
_audit_creation_date 2019-05-07
_audit_creation_method
;
Olex2 1.2-beta
(compiled 2018.05.29 svn.r3508 for OlexSys, GUI svn.r5506)
;
_cell_angle_alpha 90
_cell_angle_beta 104.142(9)
_cell_angle_gamma 90
_cell_formula_units_Z 4
_cell_length_a 13.751(3)
_cell_length_b 12.365(3)
_cell_length_c 20.967(6)
_cell_measurement_reflns_used 9876
_cell_measurement_temperature 120
_cell_measurement_theta_max 30.19
_cell_measurement_theta_min 2.25
_cell_volume 3457.0(15)
_computing_cell_refinement 'SAINT v8.38A (Bruker, 2017)'
_computing_data_collection 'APEX3 v.2016.1-0 (Bruker, 2016)'
_computing_data_reduction 'SAINT v8.38A (Bruker, 2017)'
_computing_molecular_graphics 'Olex2 (Dolomanov et al., 2009)'
_computing_publication_material 'Olex2 (Dolomanov et al., 2009)'
_computing_structure_refinement 'ShelXL 2018/3 (Sheldrick, 2015a)'
_computing_structure_solution 'ShelXT 2018/2 (Sheldrick, 2015)'
_diffrn_ambient_temperature 120
_diffrn_detector 'Bruker PHOTON 100 CMOS'
_diffrn_detector_area_resol_mean 10.4
_diffrn_detector_type 'CMOS sensor'
_diffrn_measured_fraction_theta_full 0.997
_diffrn_measured_fraction_theta_max 0.997
_diffrn_measurement_device '3-circle area detector diffractometer'
_diffrn_measurement_device_type 'Bruker D8 Venture'
_diffrn_measurement_method '\f and \w scans'
_diffrn_measurement_specimen_support 'MiTeGen loop'
_diffrn_radiation_monochromator 'focusing mirrors'
_diffrn_radiation_probe x-ray
_diffrn_radiation_type MoK\a
_diffrn_radiation_wavelength 0.71073
_diffrn_reflns_av_R_equivalents 0.0492
_diffrn_reflns_av_unetI/netI 0.0286
_diffrn_reflns_Laue_measured_fraction_full 0.997
_diffrn_reflns_Laue_measured_fraction_max 0.997
_diffrn_reflns_limit_h_max 16
_diffrn_reflns_limit_h_min -16
_diffrn_reflns_limit_k_max 14
_diffrn_reflns_limit_k_min -14
_diffrn_reflns_limit_l_max 24
_diffrn_reflns_limit_l_min -24
_diffrn_reflns_number 26065
_diffrn_reflns_point_group_measured_fraction_full 0.997
_diffrn_reflns_point_group_measured_fraction_max 0.997
_diffrn_reflns_theta_full 24.995
_diffrn_reflns_theta_max 24.995
_diffrn_reflns_theta_min 2.246
_diffrn_source 'microfocus sealed X-ray tube'
_diffrn_source_type 'Incoatec I\mS microsource'
_diffrn_standards_number 0
_exptl_absorpt_coefficient_mu 0.265
_exptl_absorpt_correction_T_max 1.0000
_exptl_absorpt_correction_T_min 0.8753
_exptl_absorpt_correction_type multi-scan
_exptl_absorpt_process_details
; SADABS-2016/2 (Krause et al., 2015) was used for absorption correction. wR2(int) 
 was 0.1475 before and 0.0709 after correction. The Ratio of minimum to maximum 
 transmission is 0.8753. The \l/2 correction factor is Not present.
;
_exptl_crystal_colour yellow
_exptl_crystal_colour_primary yellow
_exptl_crystal_density_diffrn 1.443
_exptl_crystal_description lathe
_exptl_crystal_F_000 1568
_exptl_crystal_size_max 0.628
_exptl_crystal_size_mid 0.385
_exptl_crystal_size_min 0.236
_refine_diff_density_max 0.882
_refine_diff_density_min -0.715
_refine_diff_density_rms 0.065
_refine_ls_extinction_coef 0.0029(6)
_refine_ls_extinction_expression Fc^*^=kFc[1+0.001xFc^2^\l^3^/sin(2\q)]^-1/4^
_refine_ls_extinction_method 'SHELXL-2018/3 (Sheldrick, 2015a)'
_refine_ls_goodness_of_fit_ref 1.150
_refine_ls_hydrogen_treatment constr
_refine_ls_matrix_type full
_refine_ls_number_parameters 248
_refine_ls_number_reflns 3022
_refine_ls_number_restraints 3
_refine_ls_restrained_S_all 1.156
_refine_ls_R_factor_all 0.0701
_refine_ls_R_factor_gt 0.0646
_refine_ls_shift/su_max 0.001
_refine_ls_shift/su_mean 0.000
_refine_ls_structure_factor_coef Fsqd
_refine_ls_weighting_details 'w=1/[\s^2^(Fo^2^)+(0.0229P)^2^+18.1441P] where P=(Fo^2^+2Fc^2^)/3'
_refine_ls_weighting_scheme calc
_refine_ls_wR_factor_gt 0.1422
_refine_ls_wR_factor_ref 0.1454
_reflns_Friedel_coverage 0.000
_reflns_number_gt 2740
_reflns_number_total 3022
_reflns_threshold_expression 'I > 2\s(I)'
_cod_data_source_file 1c.cif
_cod_data_source_block 1c_18s477
_cod_depositor_comments
;
The following automatic conversions were performed:

data item '_chemical_melting_point' value '393.7(1.5)' was changed to
'393.7(15)' -- precision was estimated.

data item '_diffrn_radiation_probe' value 'X-ray' was changed to
'x-ray' in accordance with the
/home/data/users/saulius/crontab/automatic-downloads/rss-feeds/ACS/lib/dictionaries/cif_core.dic
dictionary named 'cif_core.dic' version 2.4.2 last updated on
2011-04-26.

Automatic conversion script
Id: cif_fix_values 7556 2019-12-06 15:28:31Z antanas 
;
_cod_original_cell_volume 3456.8(16)
_cod_database_code 4038934
_shelx_shelxl_version_number 2018/3
_shelx_space_group_comment
;
The symmetry employed for this shelxl refinement is uniquely defined
by the following loop, which should always be used as a source of
symmetry information in preference to the above space-group names.
They are only intended as comments.
;
_shelx_estimated_absorpt_t_max 0.940
_shelx_estimated_absorpt_t_min 0.851
_olex2_refinement_description
;
1. Fixed Uiso
 At 1.2 times of:
  All C(H) groups, All C(H,H) groups, All C(H,H,H,H) groups
2. Restrained distances
 O2A-C20B \\sim O2B-C20A
 with sigma of 0.02
 O2A-C19 \\sim O2B-C19
 with sigma of 0.02
 O2A-C20A \\sim O2B-C20B
 with sigma of 0.02
 C21-C20A \\sim C20B-C21
 with sigma of 0.02
3. Uiso/Uaniso restraints and constraints
Uanis(C20A) = Uanis(C20B)
4. Others
 Fixed Sof: O2A(0.75) O2B(0.25) H19A(0.75) H19B(0.75) H19C(0.25) H19D(0.25)
 H21(0.75) H21A(0.25) C20A(0.75) H20A(0.75) H20B(0.75) C20B(0.25) H20C(0.25)
 H20D(0.25)
5.a Riding coordinates:
 C22(H22A,H22B)
5.b Secondary CH2 refined with riding coordinates:
 C19(H19A,H19B), C19(H19C,H19D), C20A(H20A,H20B), C20B(H20C,H20D)
5.c Aromatic/amide H refined with riding coordinates:
 C2(H2), C3(H3), C5(H5), C9(H9), C10(H10), C11(H11), C12(H12), C15(H15),
 C16(H16), C18(H18), C21(H21), C21(H21A)
;

loop_
_space_group_symop_operation_xyz
'x, y, z'
'-x+1/2, y, -z'
'x+1/2, y+1/2, z+1/2'
'-x+1, y+1/2, -z+1/2'
'-x, -y, -z'
'x-1/2, -y, z'
'-x+1/2, -y+1/2, -z+1/2'
'x, -y+1/2, z+1/2'

loop_
_atom_site_label
_atom_site_type_symbol
_atom_site_fract_x
_atom_site_fract_y
_atom_site_fract_z
_atom_site_U_iso_or_equiv
_atom_site_adp_type
_atom_site_occupancy
_atom_site_site_symmetry_order
_atom_site_calc_flag
_atom_site_refinement_flags_posn
_atom_site_refinement_flags_adp
_atom_site_refinement_flags_occupancy
_atom_site_disorder_assembly
_atom_site_disorder_group
S1 S 0.750000 0.73837(9) 0.500000 0.0276(3) Uani 1 2 d S T P . .
S2 S 0.49873(9) 0.27907(10) 0.25097(5) 0.0520(4) Uani 1 1 d . . . . .
O1 O 0.7170(2) 0.79949(19) 0.54910(12) 0.0404(7) Uani 1 1 d . . . . .
O2A O 0.5711(3) 0.1161(3) 0.56296(18) 0.0489(10) Uani 0.75 1 d D . . A 1
O2B O 0.6446(9) 0.1442(9) 0.5595(5) 0.046(3) Uiso 0.25 1 d D . . A 2
N N 0.4896(2) 0.3757(2) 0.37683(12) 0.0259(6) Uani 1 1 d . . . . .
C1 C 0.6617(2) 0.6399(2) 0.46267(14) 0.0228(7) Uani 1 1 d . . . . .
C2 C 0.5690(2) 0.6574(3) 0.42049(15) 0.0264(7) Uani 1 1 d . . . . .
H2 H 0.544676 0.728904 0.410576 0.032 Uiso 1 1 calc R . . . .
C3 C 0.5122(2) 0.5694(3) 0.39286(15) 0.0256(7) Uani 1 1 d . . . . .
H3 H 0.448358 0.581000 0.363747 0.031 Uiso 1 1 calc R . . . .
C4 C 0.5469(2) 0.4633(2) 0.40692(14) 0.0221(7) Uani 1 1 d . . . . .
C5 C 0.6420(2) 0.4475(2) 0.45013(14) 0.0213(6) Uani 1 1 d . . . . .
H5 H 0.666838 0.376234 0.460338 0.026 Uiso 1 1 calc R . . . .
C6 C 0.6989(2) 0.5355(2) 0.47763(13) 0.0197(6) Uani 1 1 d . . . . .
C7 C 0.3981(2) 0.3883(3) 0.32696(16) 0.0290(8) Uani 1 1 d . . . . .
C8 C 0.3932(3) 0.3458(3) 0.26501(17) 0.0393(9) Uani 1 1 d . . . . .
C9 C 0.3030(4) 0.3519(4) 0.21662(19) 0.0552(13) Uani 1 1 d . . . . .
H9 H 0.298805 0.324067 0.173798 0.066 Uiso 1 1 calc R . . . .
C10 C 0.2208(3) 0.3982(4) 0.2314(3) 0.0655(16) Uani 1 1 d . . . . .
H10 H 0.159619 0.401891 0.198539 0.079 Uiso 1 1 calc R . . . .
C11 C 0.2250(3) 0.4395(4) 0.2928(2) 0.0534(12) Uani 1 1 d . . . . .
H11 H 0.167507 0.472137 0.302105 0.064 Uiso 1 1 calc R . . . .
C12 C 0.3136(3) 0.4331(3) 0.34082(19) 0.0391(9) Uani 1 1 d . . . . .
H12 H 0.316435 0.459751 0.383732 0.047 Uiso 1 1 calc R . . . .
C13 C 0.5263(2) 0.2679(3) 0.38375(17) 0.0288(7) Uani 1 1 d . . . . .
C14 C 0.5350(3) 0.2124(3) 0.32780(19) 0.0381(9) Uani 1 1 d . . . . .
C15 C 0.5690(3) 0.1068(3) 0.3336(2) 0.0481(11) Uani 1 1 d . . . . .
H15 H 0.573163 0.067292 0.295500 0.058 Uiso 1 1 calc R . . . .
C16 C 0.5967(3) 0.0591(3) 0.3944(3) 0.0493(12) Uani 1 1 d . . . . .
H16 H 0.622615 -0.012490 0.398079 0.059 Uiso 1 1 calc R . . . .
C17 C 0.5876(3) 0.1134(3) 0.4510(2) 0.0407(9) Uani 1 1 d . . . . .
C18 C 0.5496(2) 0.2177(3) 0.44448(19) 0.0326(8) Uani 1 1 d . . . . .
H18 H 0.539576 0.254895 0.481990 0.039 Uiso 1 1 calc R . . . .
C19 C 0.6190(3) 0.0633(3) 0.5177(2) 0.0515(11) Uani 1 1 d D . . . .
H19A H 0.600977 -0.014414 0.514753 0.062 Uiso 0.75 1 calc R . . A 1
H19B H 0.692722 0.068924 0.534123 0.062 Uiso 0.75 1 calc R . . A 1
H19C H 0.563019 0.021549 0.527604 0.062 Uiso 0.25 1 calc R . . A 2
H19D H 0.676579 0.013961 0.520253 0.062 Uiso 0.25 1 calc R . . A 2
C21 C 0.6923(3) 0.1842(4) 0.6615(2) 0.0506(11) Uani 1 1 d D . . . .
H21 H 0.729072 0.170504 0.705351 0.061 Uiso 0.75 1 calc R . . B 1
H21A H 0.702726 0.178340 0.707861 0.061 Uiso 0.25 1 calc R . . C 2
C22 C 0.7094(3) 0.2755(4) 0.6353(3) 0.0691(15) Uani 1 1 d . . . . .
H22A H 0.683986 0.296455 0.590248 0.083 Uiso 1 1 d R . . . .
H22B H 0.753356 0.325365 0.663568 0.083 Uiso 1 1 d R . . . .
C20A C 0.6212(5) 0.1002(5) 0.6294(3) 0.061(2) Uani 0.75 1 d D . . A 1
H20A H 0.658095 0.030900 0.632703 0.073 Uiso 0.75 1 calc R . . A 1
H20B H 0.569806 0.092080 0.654924 0.073 Uiso 0.75 1 calc R . . A 1
C20B C 0.657(2) 0.0905(15) 0.6195(8) 0.061(2) Uani 0.25 1 d D . . A 2
H20C H 0.707778 0.032267 0.625273 0.073 Uiso 0.25 1 calc R . . A 2
H20D H 0.593048 0.061241 0.626049 0.073 Uiso 0.25 1 calc R . . A 2

loop_
_atom_site_aniso_label
_atom_site_aniso_U_11
_atom_site_aniso_U_22
_atom_site_aniso_U_33
_atom_site_aniso_U_23
_atom_site_aniso_U_13
_atom_site_aniso_U_12
S1 0.0397(7) 0.0145(5) 0.0238(6) 0.000 -0.0013(5) 0.000
S2 0.0582(7) 0.0676(8) 0.0380(6) -0.0262(5) 0.0267(5) -0.0318(6)
O1 0.0548(17) 0.0241(13) 0.0355(14) -0.0102(10) -0.0024(12) 0.0105(11)
O2A 0.060(3) 0.039(2) 0.043(2) 0.0058(17) 0.0043(18) 0.0098(18)
N 0.0254(14) 0.0281(14) 0.0218(13) -0.0059(11) 0.0015(11) -0.0014(11)
C1 0.0308(17) 0.0189(15) 0.0176(15) -0.0004(12) 0.0042(13) 0.0011(13)
C2 0.0337(18) 0.0222(16) 0.0222(16) 0.0038(13) 0.0050(14) 0.0053(14)
C3 0.0244(16) 0.0306(18) 0.0189(15) 0.0022(13) -0.0001(12) 0.0034(13)
C4 0.0259(16) 0.0247(16) 0.0161(14) -0.0029(12) 0.0058(12) -0.0012(13)
C5 0.0256(16) 0.0194(15) 0.0189(14) 0.0000(12) 0.0054(12) 0.0001(12)
C6 0.0255(16) 0.0205(15) 0.0134(14) -0.0010(11) 0.0049(12) -0.0003(12)
C7 0.0262(17) 0.0364(19) 0.0226(16) 0.0041(14) 0.0027(13) -0.0109(14)
C8 0.044(2) 0.047(2) 0.0256(18) -0.0008(16) 0.0066(15) -0.0279(18)
C9 0.071(3) 0.060(3) 0.0248(19) 0.0077(18) -0.0080(19) -0.046(3)
C10 0.040(3) 0.066(3) 0.072(3) 0.035(3) -0.024(2) -0.028(2)
C11 0.029(2) 0.054(3) 0.070(3) 0.025(2) -0.003(2) -0.0075(18)
C12 0.0309(19) 0.043(2) 0.043(2) 0.0141(17) 0.0077(16) -0.0027(16)
C13 0.0210(16) 0.0280(17) 0.0357(19) -0.0087(14) 0.0037(14) -0.0072(13)
C14 0.0253(18) 0.040(2) 0.052(2) -0.0214(18) 0.0159(16) -0.0170(15)
C15 0.039(2) 0.041(2) 0.069(3) -0.028(2) 0.024(2) -0.0167(18)
C16 0.0287(19) 0.0257(19) 0.096(4) -0.020(2) 0.021(2) -0.0066(15)
C17 0.0232(17) 0.0276(19) 0.069(3) -0.0007(18) 0.0065(17) -0.0060(15)
C18 0.0230(16) 0.0251(17) 0.048(2) -0.0062(15) 0.0045(15) -0.0049(14)
C19 0.034(2) 0.036(2) 0.084(3) 0.015(2) 0.012(2) 0.0078(17)
C21 0.037(2) 0.060(3) 0.057(3) 0.014(2) 0.0146(19) 0.012(2)
C22 0.041(3) 0.049(3) 0.121(5) 0.018(3) 0.026(3) 0.008(2)
C20A 0.076(6) 0.046(3) 0.054(4) 0.015(3) 0.002(3) 0.012(4)
C20B 0.076(6) 0.046(3) 0.054(4) 0.015(3) 0.002(3) 0.012(4)

loop_
_atom_type_symbol
_atom_type_description
_atom_type_scat_dispersion_real
_atom_type_scat_dispersion_imag
_atom_type_scat_source
C C 0.0033 0.0016 'International Tables Vol C Tables 4.2.6.8 and 6.1.1.4'
H H 0.0000 0.0000 'International Tables Vol C Tables 4.2.6.8 and 6.1.1.4'
N N 0.0061 0.0033 'International Tables Vol C Tables 4.2.6.8 and 6.1.1.4'
O O 0.0106 0.0060 'International Tables Vol C Tables 4.2.6.8 and 6.1.1.4'
S S 0.1246 0.1234 'International Tables Vol C Tables 4.2.6.8 and 6.1.1.4'

loop_
_exptl_crystal_face_index_h
_exptl_crystal_face_index_k
_exptl_crystal_face_index_l
_exptl_crystal_face_perp_dist
0.00 0.00 1.00 0.1180
0.00 0.00 -1.00 0.0750
-1.00 0.00 1.00 0.1440
1.00 0.00 -1.00 0.1310
0.00 1.00 -1.00 0.2460
0.00 -1.00 1.00 0.2390
2.00 -1.00 0.00 0.2090
1.00 2.00 1.00 0.2340
0.00 -2.00 -1.00 0.2670
2.00 -1.00 -1.00 0.1900

loop_
_geom_angle_atom_site_label_1
_geom_angle_atom_site_label_2
_geom_angle_atom_site_label_3
_geom_angle
_geom_angle_site_symmetry_1
_geom_angle_site_symmetry_3
_geom_angle_publ_flag
O1 S1 O1 116.6(2) . 2_656 ?
O1 S1 C1 110.45(14) . 2_656 ?
O1 S1 C1 112.16(15) 2_656 2_656 ?
O1 S1 C1 112.16(15) . . ?
O1 S1 C1 110.45(14) 2_656 . ?
C1 S1 C1 92.6(2) . 2_656 ?
C8 S2 C14 97.29(17) . . ?
C20A O2A C19 113.4(4) . . ?
C19 O2B C20B 101.1(10) . . ?
C4 N C7 122.8(3) . . ?
C4 N C13 122.3(3) . . ?
C13 N C7 113.8(3) . . ?
C2 C1 S1 127.2(2) . . ?
C2 C1 C6 121.4(3) . . ?
C6 C1 S1 111.3(2) . . ?
C1 C2 C3 119.0(3) . . ?
C2 C3 C4 121.3(3) . . ?
N C4 C3 120.3(3) . . ?
N C4 C5 121.0(3) . . ?
C3 C4 C5 118.7(3) . . ?
C6 C5 C4 120.0(3) . . ?
C1 C6 C6 112.34(17) . 2_656 ?
C5 C6 C1 119.7(3) . . ?
C5 C6 C6 127.96(18) . 2_656 ?
C8 C7 N 118.3(3) . . ?
C12 C7 N 121.6(3) . . ?
C12 C7 C8 119.9(3) . . ?
C7 C8 S2 118.9(3) . . ?
C7 C8 C9 119.3(4) . . ?
C9 C8 S2 121.8(3) . . ?
C10 C9 C8 119.5(4) . . ?
C9 C10 C11 121.4(4) . . ?
C10 C11 C12 119.4(4) . . ?
C11 C12 C7 120.5(4) . . ?
C14 C13 N 118.6(3) . . ?
C18 C13 N 120.8(3) . . ?
C18 C13 C14 120.5(3) . . ?
C13 C14 S2 118.4(3) . . ?
C15 C14 S2 122.3(3) . . ?
C15 C14 C13 119.3(4) . . ?
C16 C15 C14 120.0(4) . . ?
C15 C16 C17 121.4(4) . . ?
C16 C17 C19 122.0(4) . . ?
C18 C17 C16 118.3(4) . . ?
C18 C17 C19 119.6(4) . . ?
C13 C18 C17 120.4(4) . . ?
O2A C19 C17 110.8(3) . . ?
O2B C19 C17 106.0(6) . . ?
C22 C21 C20A 126.0(5) . . ?
C22 C21 C20B 120.0(8) . . ?
O2A C20A C21 117.6(5) . . ?
O2B C20B C21 96.6(12) . . ?

loop_
_geom_bond_atom_site_label_1
_geom_bond_atom_site_label_2
_geom_bond_distance
_geom_bond_site_symmetry_2
_geom_bond_publ_flag
S1 O1 1.437(3) . ?
S1 O1 1.437(3) 2_656 ?
S1 C1 1.762(3) . ?
S1 C1 1.762(3) 2_656 ?
S2 C8 1.755(4) . ?
S2 C14 1.770(4) . ?
O2A C19 1.437(6) . ?
O2A C20A 1.409(7) . ?
O2B C19 1.320(11) . ?
O2B C20B 1.397(17) . ?
N C4 1.397(4) . ?
N C7 1.434(4) . ?
N C13 1.420(4) . ?
C1 C2 1.379(4) . ?
C1 C6 1.396(4) . ?
C2 C3 1.382(4) . ?
C3 C4 1.402(4) . ?
C4 C5 1.410(4) . ?
C5 C6 1.382(4) . ?
C6 C6 1.487(6) 2_656 ?
C7 C8 1.388(5) . ?
C7 C12 1.380(5) . ?
C8 C9 1.400(6) . ?
C9 C10 1.368(7) . ?
C10 C11 1.372(7) . ?
C11 C12 1.380(5) . ?
C13 C14 1.389(5) . ?
C13 C18 1.382(5) . ?
C14 C15 1.382(6) . ?
C15 C16 1.372(6) . ?
C16 C17 1.395(6) . ?
C17 C18 1.385(5) . ?
C17 C19 1.494(6) . ?
C21 C22 1.302(6) . ?
C21 C20A 1.471(8) . ?
C21 C20B 1.464(17) . ?
